data_1567271
loop_
_publ_author_name
'Pedanekar, R S.'
'Madake, S B.'
'Narewadikar, N A.'
'Mohite, S V.'
'Patil, A R.'
'Kumbhar, S M.'
'Rajpure, K Y.'

_publ_section_title
;
 Photoelectrocatalytic degradation of rhodamine B by spray deposited
 Bi2WO6 photoelectrode under solar radiation
;
_journal_name_full 'Materials Research Bulletin'
_journal_page_first 111639
_journal_paper_doi 10.1016/j.materresbull.2021.111639
_journal_volume 147
_journal_year 2022
_chemical_formula_structural Bi2WO6
_chemical_formula_sum 'Bi O6 W'
_chemical_formula_weight 697.698
_chemical_name_common '   The crystal structure of russellite'
_space_group_IT_number 29
_space_group_name_Hall 'P 2c -2ac'
_space_group_name_H-M_alt 'P c a 21'
_cell_angle_alpha 90.000000
_cell_angle_beta 90.000000
_cell_angle_gamma 90.000000
_cell_formula_units_Z 2
_cell_length_a 5.4718(7)
_cell_length_b 16.3253(16)
_cell_length_c 5.4616(8)
_cell_volume 487.88(11)
_exptl_crystal_density_diffrn 9.501
_cod_data_source_file BWO4.cif
_cod_data_source_block /var/www/html/cod/tmp/uploads/1657777103.0339-98C9596094087535.cif
_cod_original_cell_volume 487.878024
_cod_database_code 1567271

loop_
_symmetry_equiv_pos_as_xyz
'x, y, z'
'-x, -y, z+1/2'
'x+1/2, -y, z'
'-x+1/2, y, z+1/2'

loop_
_atom_site_label
_atom_site_occupancy
_atom_site_fract_x
_atom_site_fract_y
_atom_site_fract_z
Bi1 1.0 0.520550 0.422380 0.976080
Bi2 1.0 0.482400 0.077120 0.979560
W 1.0 0.007060 0.249480 0.000000
O1 1.0 0.083610 0.177750 0.510680
O2 1.0 0.414190 0.800000 0.603010
O3 1.0 0.938940 0.494840 0.232430
O4 1.0 0.486320 0.128940 0.369000
O5 1.0 0.071450 0.326190 0.512120
O6 1.0 0.455060 0.350910 0.524170
